data_4114916
loop_
_publ_author_name
'Xiqu Wang'
'Lumei Liu'
'Allan J. Jacobson'

_publ_contact_author_address
;
Department of Chemistry    
University of Houston,
Houston, TX 77204-5003
;
_publ_contact_author_email ' ajjcob@uh.edu '
_publ_contact_author_fax ' 713 743 2787 '
_publ_contact_author_name
;
Prof. Allan J. Jacobson
;
_publ_contact_author_phone ' 713 743 2785 '
_publ_section_title
;
 Open-Framework and Microporous Vanadium Silicates
;
_journal_name_full 'Journal of the American Chemical Society'
_journal_page_first 7812
_journal_page_last 7820
_journal_paper_doi 10.1021/ja020354l
_journal_volume 124
_journal_year 2002
_chemical_formula_sum 'Cs H6 Na O14 Si4 V'
_chemical_formula_weight 549.25
_chemical_name_systematic
;
 ?
;
_space_group_IT_number 160
_symmetry_cell_setting trigonal
_symmetry_space_group_name_Hall 'R 3 -2"'
_symmetry_space_group_name_H-M 'R 3 m :H'
_atom_sites_solution_hydrogens IGNORED
_atom_sites_solution_primary direct
_atom_sites_solution_secondary difmap
_audit_creation_method SHELXL-97
_cell_angle_alpha 90.00
_cell_angle_beta 90.00
_cell_angle_gamma 120.00
_cell_formula_units_Z 9
_cell_length_a 13.5674(19)
_cell_length_b 13.5674(19)
_cell_length_c 21.855(4)
_cell_measurement_temperature 293(2)
_cell_volume 3484.0(9)
_computing_cell_refinement SAINT
_computing_data_collection SMART
_computing_data_reduction SAINT
_computing_structure_refinement 'SHELXL-97 (Sheldrick, 1997)'
_computing_structure_solution SHELXLTL
_diffrn_ambient_temperature 293(2)
_diffrn_measured_fraction_theta_full 0.963
_diffrn_measured_fraction_theta_max 0.963
_diffrn_measurement_device_type 'SIEMENS SMART/CCD'
_diffrn_measurement_method 'NARROW FRAME, 0.3w'
_diffrn_radiation_monochromator graphite
_diffrn_radiation_source 'fine-focus sealed tube'
_diffrn_radiation_type MoK\a
_diffrn_radiation_wavelength 0.71073
_diffrn_reflns_av_R_equivalents 0.0668
_diffrn_reflns_av_sigmaI/netI 0.0516
_diffrn_reflns_limit_h_max 17
_diffrn_reflns_limit_h_min -11
_diffrn_reflns_limit_k_max 16
_diffrn_reflns_limit_k_min -17
_diffrn_reflns_limit_l_max 29
_diffrn_reflns_limit_l_min -27
_diffrn_reflns_number 7021
_diffrn_reflns_theta_full 28.31
_diffrn_reflns_theta_max 28.31
_diffrn_reflns_theta_min 1.97
_exptl_absorpt_coefficient_mu 3.357
_exptl_absorpt_correction_T_max 1.0000
_exptl_absorpt_correction_T_min 0.6105
_exptl_absorpt_correction_type 'multi-scan (SADABS)'
_exptl_crystal_colour GREEN-BLUE
_exptl_crystal_density_diffrn 2.356
_exptl_crystal_description PLATE
_exptl_crystal_F_000 2367
_exptl_crystal_size_max 0.18
_exptl_crystal_size_mid 0.14
_exptl_crystal_size_min 0.03
_refine_diff_density_max 1.888
_refine_diff_density_min -1.303
_refine_diff_density_rms 0.290
_refine_ls_abs_structure_details 'Flack H D (1983), Acta Cryst. A39, 876-881'
_refine_ls_abs_structure_Flack 0.74(6)
_refine_ls_extinction_coef 0.0014(4)
_refine_ls_extinction_expression Fc^*^=kFc[1+0.001xFc^2^\l^3^/sin(2\q)]^-1/4^
_refine_ls_extinction_method SHELXL
_refine_ls_goodness_of_fit_ref 1.174
_refine_ls_hydrogen_treatment NA
_refine_ls_matrix_type full
_refine_ls_number_parameters 127
_refine_ls_number_reflns 2026
_refine_ls_number_restraints 2
_refine_ls_restrained_S_all 1.174
_refine_ls_R_factor_all 0.0840
_refine_ls_R_factor_gt 0.0754
_refine_ls_shift/su_max 0.003
_refine_ls_shift/su_mean 0.000
_refine_ls_structure_factor_coef Fsqd
_refine_ls_weighting_details 'calc w=1/[\s^2^(Fo^2^)+(0.1383P)^2^+53.6920P] where P=(Fo^2^+2Fc^2^)/3'
_refine_ls_weighting_scheme calc
_refine_ls_wR_factor_gt 0.2225
_refine_ls_wR_factor_ref 0.2283
_reflns_number_gt 1755
_reflns_number_total 2026
_reflns_threshold_expression >2sigma(I)
_cod_data_source_file ja020354l_07.cif
_cod_data_source_block VSH-9CsNa
_cod_original_cell_volume 3484.0(10)
_cod_original_sg_symbol_H-M 'R 3 m'
_cod_original_formula_sum 'H6 Cs Na O14 Si4 V'
_cod_database_code 4114916

loop_
_symmetry_equiv_pos_as_xyz
'x, y, z'
'-y, x-y, z'
'-x+y, -x, z'
'-y, -x, z'
'-x+y, y, z'
'x, x-y, z'
'x+2/3, y+1/3, z+1/3'
'-y+2/3, x-y+1/3, z+1/3'
'-x+y+2/3, -x+1/3, z+1/3'
'-y+2/3, -x+1/3, z+1/3'
'-x+y+2/3, y+1/3, z+1/3'
'x+2/3, x-y+1/3, z+1/3'
'x+1/3, y+2/3, z+2/3'
'-y+1/3, x-y+2/3, z+2/3'
'-x+y+1/3, -x+2/3, z+2/3'
'-y+1/3, -x+2/3, z+2/3'
'-x+y+1/3, y+2/3, z+2/3'
'x+1/3, x-y+2/3, z+2/3'

loop_
_atom_site_label
_atom_site_type_symbol
_atom_site_fract_x
_atom_site_fract_y
_atom_site_fract_z
_atom_site_U_iso_or_equiv
_atom_site_adp_type
_atom_site_occupancy
_atom_site_symmetry_multiplicity
_atom_site_calc_flag
_atom_site_refinement_flags
Cs1 Cs 0.0000 0.0000 0.81102(13) 0.0433(6) Uani 1 6 d S
Cs2 Cs 0.234(3) 0.1170(16) 0.6556(9) 0.063(5) Uani 0.28(5) 2 d SP
Cs3 Cs 0.278(5) 0.139(3) 0.673(3) 0.091(11) Uani 0.28(5) 2 d SP
Cs4 Cs 0.370(3) 0.1849(14) 0.7846(9) 0.126(13) Uani 0.109(7) 2 d SP
Na Na 0.1460(3) 0.2919(7) 1.0693(3) 0.0298(16) Uani 1 2 d S
V V -0.3752(2) -0.18759(10) 0.73620(14) 0.0171(6) Uani 1 2 d S
Si1 Si -0.4422(2) -0.3289(2) 0.86724(14) 0.0124(6) Uani 1 1 d .
Si2 Si 0.2258(2) 0.2206(2) 0.93854(14) 0.0130(6) Uani 1 1 d .
O1 O 0.2438(8) 0.2251(7) 1.0101(4) 0.0298(19) Uani 1 1 d .
O2 O -0.4215(8) -0.3122(8) 0.7957(4) 0.0294(18) Uani 1 1 d .
O3 O -0.2395(12) -0.1198(6) 0.7389(7) 0.044(3) Uani 1 2 d S
O4 O -0.3356(6) -0.3230(5) 0.9067(4) 0.0151(13) Uani 1 1 d .
O5 O -0.2031(10) -0.1016(5) 0.9196(7) 0.034(3) Uani 1 2 d S
O6 O -0.4720(9) -0.2360(5) 0.8983(5) 0.023(2) Uani 1 2 d S
O7 O -0.1154(5) -0.2307(9) 0.9063(4) 0.0168(19) Uani 1 2 d S
O8 O -0.5474(4) -0.4526(4) 0.8850(4) 0.019(2) Uani 1 2 d S
OW1 O -0.6667 -0.3333 0.812(2) 0.048(4) Uiso 0.63(4) 6 d SP
OW2 O -0.6667 -0.3333 0.9993(13) 0.048(4) Uiso 1 6 d S
OW3 O 0.0000 0.0000 0.4780(13) 0.048(4) Uiso 0.99(8) 6 d SP
OW4 O 0.102(6) 0.051(3) 0.663(3) 0.048(4) Uiso 0.20(4) 2 d SP
OW5 O 0.298(3) 0.1491(17) 0.7319(19) 0.048(4) Uiso 0.39(4) 2 d SP
OW6 O -0.6667 -0.3333 0.742(3) 0.048(4) Uiso 0.37(4) 6 d SP

loop_
_atom_site_aniso_label
_atom_site_aniso_U_11
_atom_site_aniso_U_22
_atom_site_aniso_U_33
_atom_site_aniso_U_23
_atom_site_aniso_U_13
_atom_site_aniso_U_12
Cs1 0.0462(8) 0.0462(8) 0.0374(11) 0.000 0.000 0.0231(4)
Cs2 0.092(11) 0.046(4) 0.066(6) 0.026(3) 0.052(7) 0.046(5)
Cs3 0.12(2) 0.068(5) 0.104(18) 0.046(8) 0.093(16) 0.058(10)
Cs4 0.15(3) 0.17(2) 0.052(12) 0.018(6) 0.036(13) 0.077(14)
Na 0.026(2) 0.043(4) 0.026(3) -0.004(3) -0.0018(13) 0.021(2)
V 0.0206(12) 0.0175(8) 0.0141(10) -0.0003(4) -0.0006(8) 0.0103(6)
Si1 0.0122(12) 0.0088(11) 0.0132(12) -0.0001(8) -0.0012(9) 0.0030(10)
Si2 0.0152(12) 0.0096(12) 0.0163(12) 0.0002(9) 0.0000(9) 0.0076(9)
O1 0.049(5) 0.024(4) 0.016(3) 0.000(3) -0.008(3) 0.018(4)
O2 0.041(5) 0.036(5) 0.013(3) 0.002(3) 0.000(3) 0.021(4)
O3 0.054(9) 0.042(5) 0.041(6) 0.010(4) 0.020(7) 0.027(4)
O4 0.009(3) 0.009(3) 0.022(3) -0.005(3) -0.008(2) 0.000(3)
O5 0.021(5) 0.010(3) 0.074(9) 0.003(3) 0.005(5) 0.011(3)
O6 0.024(6) 0.017(4) 0.031(6) -0.001(2) -0.002(4) 0.012(3)
O7 0.015(3) 0.035(6) 0.008(4) 0.001(4) 0.000(2) 0.017(3)
O8 0.013(3) 0.013(3) 0.022(5) 0.0028(19) -0.0028(19) 0.000(4)

loop_
_atom_type_symbol
_atom_type_description
_atom_type_scat_dispersion_real
_atom_type_scat_dispersion_imag
_atom_type_scat_source
O O 0.0106 0.0060 'International Tables Vol C Tables 4.2.6.8 and 6.1.1.4'
Si Si 0.0817 0.0704 'International Tables Vol C Tables 4.2.6.8 and 6.1.1.4'
V V 0.3005 0.5294 'International Tables Vol C Tables 4.2.6.8 and 6.1.1.4'
Cs Cs -0.3680 2.1192 'International Tables Vol C Tables 4.2.6.8 and 6.1.1.4'
Na Na 0.0362 0.0249 'International Tables Vol C Tables 4.2.6.8 and 6.1.1.4'
H H 0.0000 0.0000 'International Tables Vol C Tables 4.2.6.8 and 6.1.1.4'

loop_
_geom_angle_atom_site_label_1
_geom_angle_atom_site_label_2
_geom_angle_atom_site_label_3
_geom_angle
_geom_angle_site_symmetry_1
_geom_angle_site_symmetry_3
O3 Cs1 O3 98.2(3) . 3
O3 Cs1 O3 98.2(3) . 2
O3 Cs1 O3 98.2(3) 3 2
O3 Cs1 O5 130.83(15) . 3
O3 Cs1 O5 74.1(4) 3 3
O3 Cs1 O5 130.83(15) 2 3
O3 Cs1 O5 74.1(4) . .
O3 Cs1 O5 130.83(15) 3 .
O3 Cs1 O5 130.83(15) 2 .
O5 Cs1 O5 75.8(4) 3 .
O3 Cs1 O5 130.83(15) . 2
O3 Cs1 O5 130.83(15) 3 2
O3 Cs1 O5 74.1(4) 2 2
O5 Cs1 O5 75.8(4) 3 2
O5 Cs1 O5 75.8(4) . 2
O3 Cs1 O7 171.7(3) . 2
O3 Cs1 O7 87.2(2) 3 2
O3 Cs1 O7 87.2(2) 2 2
O5 Cs1 O7 44.71(10) 3 2
O5 Cs1 O7 97.6(3) . 2
O5 Cs1 O7 44.71(10) 2 2
O3 Cs1 O7 87.2(2) . .
O3 Cs1 O7 171.7(3) 3 .
O3 Cs1 O7 87.2(2) 2 .
O5 Cs1 O7 97.6(3) 3 .
O5 Cs1 O7 44.71(10) . .
O5 Cs1 O7 44.71(10) 2 .
O7 Cs1 O7 86.7(2) 2 .
O3 Cs1 O7 87.2(2) . 3
O3 Cs1 O7 87.2(2) 3 3
O3 Cs1 O7 171.7(3) 2 3
O5 Cs1 O7 44.71(10) 3 3
O5 Cs1 O7 44.71(10) . 3
O5 Cs1 O7 97.6(3) 2 3
O7 Cs1 O7 86.7(2) 2 3
O7 Cs1 O7 86.7(2) . 3
O3 Cs1 OW4 52.4(4) . 3
O3 Cs1 OW4 81.2(13) 3 3
O3 Cs1 OW4 52.4(4) 2 3
O5 Cs1 OW4 155.2(13) 3 3
O5 Cs1 OW4 122.5(9) . 3
O5 Cs1 OW4 122.5(9) 2 3
O7 Cs1 OW4 135.2(3) 2 3
O7 Cs1 OW4 107.1(13) . 3
O7 Cs1 OW4 135.2(3) 3 3
O3 Cs1 OW4 52.4(4) . 2
O3 Cs1 OW4 52.4(4) 3 2
O3 Cs1 OW4 81.2(13) 2 2
O5 Cs1 OW4 122.5(9) 3 2
O5 Cs1 OW4 122.5(9) . 2
O5 Cs1 OW4 155.2(13) 2 2
O7 Cs1 OW4 135.2(3) 2 2
O7 Cs1 OW4 135.2(3) . 2
O7 Cs1 OW4 107.1(13) 3 2
OW4 Cs1 OW4 35(2) 3 2
O3 Cs1 OW4 81.2(13) . .
O3 Cs1 OW4 52.4(4) 3 .
O3 Cs1 OW4 52.4(4) 2 .
O5 Cs1 OW4 122.5(9) 3 .
O5 Cs1 OW4 155.2(13) . .
O5 Cs1 OW4 122.5(9) 2 .
O7 Cs1 OW4 107.1(13) 2 .
O7 Cs1 OW4 135.2(3) . .
O7 Cs1 OW4 135.2(3) 3 .
OW4 Cs1 OW4 35(2) 3 .
OW4 Cs1 OW4 35(2) 2 .
Cs3 Cs2 OW4 137(4) . .
Cs3 Cs2 OW5 29(3) . .
OW4 Cs2 OW5 108(3) . .
Cs3 Cs2 O4 90(3) . 17_554
OW4 Cs2 O4 118.0(19) . 17_554
OW5 Cs2 O4 109.9(14) . 17_554
Cs3 Cs2 O4 90(3) . 15_544
OW4 Cs2 O4 117.9(19) . 15_544
OW5 Cs2 O4 109.9(14) . 15_544
O4 Cs2 O4 92.2(5) 17_554 15_544
Cs3 Cs2 O8 82(4) . 15_544
OW4 Cs2 O8 141(3) . 15_544
OW5 Cs2 O8 110.5(19) . 15_544
O4 Cs2 O8 46.8(3) 17_554 15_544
O4 Cs2 O8 46.8(3) 15_544 15_544
Cs3 Cs2 Cs4 24(3) . .
OW4 Cs2 Cs4 113(3) . .
OW5 Cs2 Cs4 5.1(14) . .
O4 Cs2 Cs4 106.5(10) 17_554 .
O4 Cs2 Cs4 106.5(9) 15_544 .
O8 Cs2 Cs4 105.4(12) 15_544 .
Cs3 Cs2 O3 90(2) . 3
OW4 Cs2 O3 62.5(15) . 3
OW5 Cs2 O3 70.6(9) . 3
O4 Cs2 O3 86.7(3) 17_554 3
O4 Cs2 O3 179.0(5) 15_544 3
O8 Cs2 O3 132.2(5) 15_544 3
Cs4 Cs2 O3 73.9(6) . 3
Cs3 Cs2 O3 90(2) . 2
OW4 Cs2 O3 62.5(15) . 2
OW5 Cs2 O3 70.6(9) . 2
O4 Cs2 O3 179.0(6) 17_554 2
O4 Cs2 O3 86.7(3) 15_544 2
O8 Cs2 O3 132.2(5) 15_544 2
Cs4 Cs2 O3 73.9(6) . 2
O3 Cs2 O3 94.3(7) 3 2
Cs3 Cs2 OW4 137(3) . 2
OW4 Cs2 OW4 17.5(10) . 2
OW5 Cs2 OW4 110.5(18) . 2
O4 Cs2 OW4 101.8(12) 17_554 2
O4 Cs2 OW4 129.2(14) 15_544 2
O8 Cs2 OW4 135.3(14) 15_544 2
Cs4 Cs2 OW4 115.3(13) . 2
O3 Cs2 OW4 51.1(11) 3 2
O3 Cs2 OW4 78.8(12) 2 2
Cs3 Cs2 OW4 137(3) . 3
OW4 Cs2 OW4 17.5(9) . 3
OW5 Cs2 OW4 110.5(18) . 3
O4 Cs2 OW4 129.2(14) 17_554 3
O4 Cs2 OW4 101.8(12) 15_544 3
O8 Cs2 OW4 135.3(15) 15_544 3
Cs4 Cs2 OW4 115.3(13) . 3
O3 Cs2 OW4 78.8(12) 3 3
O3 Cs2 OW4 51.1(11) 2 3
OW4 Cs2 OW4 34.4(17) 2 3
Cs3 Cs2 O1 74.0(7) . 15_554
OW4 Cs2 O1 103.7(6) . 15_554
OW5 Cs2 O1 77.5(6) . 15_554
O4 Cs2 O1 43.4(2) 17_554 15_554
O4 Cs2 O1 131.1(8) 15_544 15_554
O8 Cs2 O1 84.7(5) 15_544 15_554
Cs4 Cs2 O1 76.6(5) . 15_554
O3 Cs2 O1 48.0(3) 3 15_554
O3 Cs2 O1 137.6(6) 2 15_554
OW4 Cs2 O1 87.2(9) 2 15_554
OW4 Cs2 O1 121.3(11) 3 15_554
Cs2 Cs3 OW5 137(4) . .
Cs2 Cs3 OW4 31(3) . .
OW5 Cs3 OW4 106(3) . .
Cs2 Cs3 Cs4 151(3) . .
OW5 Cs3 Cs4 13(2) . .
OW4 Cs3 Cs4 120(2) . .
Cs2 Cs3 O8 87(4) . 15_544
OW5 Cs3 O8 136(4) . 15_544
OW4 Cs3 O8 118(4) . 15_544
Cs4 Cs3 O8 123(2) . 15_544
Cs2 Cs3 O4 78(3) . 17_554
OW5 Cs3 O4 128(2) . 17_554
OW4 Cs3 O4 100(3) . 17_554
Cs4 Cs3 O4 120.7(17) . 17_554
O8 Cs3 O4 46.4(4) 15_544 17_554
Cs2 Cs3 O4 78(3) . 15_544
OW5 Cs3 O4 128(2) . 15_544
OW4 Cs3 O4 100(3) . 15_544
Cs4 Cs3 O4 120.7(17) . 15_544
O8 Cs3 O4 46.4(4) 15_544 15_544
O4 Cs3 O4 89.8(9) 17_554 15_544
Cs2 Cs3 O3 79.2(19) . 3
OW5 Cs3 O3 71.6(13) . 3
OW4 Cs3 O3 59.8(12) . 3
Cs4 Cs3 O3 80.5(10) . 3
O8 Cs3 O3 131.0(9) 15_544 3
O4 Cs3 O3 84.7(6) 17_554 3
O4 Cs3 O3 157(3) 15_544 3
Cs2 Cs3 O3 79.2(19) . 2
OW5 Cs3 O3 71.6(13) . 2
OW4 Cs3 O3 59.8(12) . 2
Cs4 Cs3 O3 80.5(10) . 2
O8 Cs3 O3 131.0(9) 15_544 2
O4 Cs3 O3 157(3) 17_554 2
O4 Cs3 O3 84.7(6) 15_544 2
O3 Cs3 O3 92.1(7) 3 2
Cs2 Cs3 O1 96.2(14) . 15_554
OW5 Cs3 O1 87.6(13) . 15_554
OW4 Cs3 O1 96.9(10) . 15_554
Cs4 Cs3 O1 86.2(13) . 15_554
O8 Cs3 O1 87.2(3) 15_544 15_554
O4 Cs3 O1 44.33(18) 17_554 15_554
O4 Cs3 O1 133.3(7) 15_544 15_554
O3 Cs3 O1 48.8(3) 3 15_554
O3 Cs3 O1 140.5(5) 2 15_554
Cs2 Cs3 O1 96.2(14) . 17_544
OW5 Cs3 O1 87.6(13) . 17_544
OW4 Cs3 O1 96.9(10) . 17_544
Cs4 Cs3 O1 86.2(13) . 17_544
O8 Cs3 O1 87.2(3) 15_544 17_544
O4 Cs3 O1 133.3(7) 17_554 17_544
O4 Cs3 O1 44.32(18) 15_544 17_544
O3 Cs3 O1 140.5(5) 3 17_544
O3 Cs3 O1 48.8(3) 2 17_544
O1 Cs3 O1 166(2) 15_554 17_544
Cs2 Cs3 Si1 87(4) . 17_554
OW5 Cs3 Si1 132(3) . 17_554
OW4 Cs3 Si1 115(3) . 17_554
Cs4 Cs3 Si1 120.1(19) . 17_554
O8 Cs3 Si1 23.14(13) 15_544 17_554
O4 Cs3 Si1 24.18(18) 17_554 17_554
O4 Cs3 Si1 69.0(5) 15_544 17_554
O3 Cs3 Si1 108.6(6) 3 17_554
O3 Cs3 Si1 152.2(15) 2 17_554
O1 Cs3 Si1 64.3(2) 15_554 17_554
O1 Cs3 Si1 110.3(4) 17_544 17_554
OW5 Cs4 Cs3 12.2(19) . .
OW5 Cs4 O7 112(2) . 2
Cs3 Cs4 O7 124.6(14) . 2
OW5 Cs4 Cs2 6.6(18) . .
Cs3 Cs4 Cs2 5.6(6) . .
O7 Cs4 Cs2 118.9(11) 2 .
OW5 Cs4 OW3 136(2) . 7
Cs3 Cs4 OW3 123.4(11) . 7
O7 Cs4 OW3 112.0(9) 2 7
Cs2 Cs4 OW3 129.0(9) . 7
OW5 Cs4 O4 120.5(15) . 4
Cs3 Cs4 O4 127.9(8) . 4
O7 Cs4 O4 44.7(2) 2 4
Cs2 Cs4 O4 124.7(8) . 4
OW3 Cs4 O4 91.6(7) 7 4
OW5 Cs4 O4 120.5(15) . 2
Cs3 Cs4 O4 127.9(8) . 2
O7 Cs4 O4 44.7(2) 2 2
Cs2 Cs4 O4 124.7(8) . 2
OW3 Cs4 O4 91.6(7) 7 2
O4 Cs4 O4 81.8(4) 4 2
OW5 Cs4 O2 86.8(7) . 4
Cs3 Cs4 O2 89.2(5) . 4
O7 Cs4 O2 81.2(4) 2 4
Cs2 Cs4 O2 88.1(5) . 4
OW3 Cs4 O2 99.8(5) 7 4
O4 Cs4 O2 44.01(18) 4 4
O4 Cs4 O2 124.4(5) 2 4
OW5 Cs4 O2 86.8(7) . 2
Cs3 Cs4 O2 89.2(5) . 2
O7 Cs4 O2 81.2(4) 2 2
Cs2 Cs4 O2 88.1(5) . 2
OW3 Cs4 O2 99.8(5) 7 2
O4 Cs4 O2 124.4(5) 4 2
O4 Cs4 O2 44.01(18) 2 2
O2 Cs4 O2 157.4(9) 4 2
OW5 Cs4 Si2 115(2) . .
Cs3 Cs4 Si2 126.3(12) . .
O7 Cs4 Si2 21.74(11) 2 .
Cs2 Cs4 Si2 121.2(10) . .
OW3 Cs4 Si2 106.0(7) 7 .
O4 Cs4 Si2 23.47(16) 4 .
O4 Cs4 Si2 63.7(3) 2 .
O2 Cs4 Si2 60.9(2) 4 .
O2 Cs4 Si2 102.9(4) 2 .
OW5 Cs4 Si2 115(2) . 6
Cs3 Cs4 Si2 126.3(12) . 6
O7 Cs4 Si2 21.74(11) 2 6
Cs2 Cs4 Si2 121.2(10) . 6
OW3 Cs4 Si2 106.0(7) 7 6
O4 Cs4 Si2 63.7(3) 4 6
O4 Cs4 Si2 23.47(16) 2 6
O2 Cs4 Si2 102.9(4) 4 6
O2 Cs4 Si2 60.9(2) 2 6
Si2 Cs4 Si2 42.4(2) . 6
OW5 Cs4 Na 88.6(8) . 15_554
Cs3 Cs4 Na 83.8(4) . 15_554
O7 Cs4 Na 112.3(3) 2 15_554
Cs2 Cs4 Na 86.0(4) . 15_554
OW3 Cs4 Na 74.8(5) 7 15_554
O4 Cs4 Na 68.65(18) 4 15_554
O4 Cs4 Na 146.7(6) 2 15_554
O2 Cs4 Na 34.45(17) 4 15_554
O2 Cs4 Na 166.5(6) 2 15_554
Si2 Cs4 Na 90.61(18) . 15_554
Si2 Cs4 Na 132.3(4) 6 15_554
O1 Na O1 99.3(5) 5 .
O1 Na O2 140.7(5) 5 12
O1 Na O2 67.1(2) . 12
O1 Na O2 67.1(2) 5 8_455
O1 Na O2 140.7(5) . 8_455
O2 Na O2 99.5(5) 12 8_455
O1 Na Si2 24.7(2) 5 5
O1 Na Si2 78.5(3) . 5
O2 Na Si2 137.7(3) 12 5
O2 Na Si2 91.7(2) 8_455 5
O1 Na Si2 78.5(3) 5 .
O1 Na Si2 24.7(2) . .
O2 Na Si2 91.7(2) 12 .
O2 Na Si2 137.7(3) 8_455 .
Si2 Na Si2 55.48(14) 5 .
O1 Na Si1 137.6(3) 5 12
O1 Na Si1 92.0(2) . 12
O2 Na Si1 25.1(2) 12 12
O2 Na Si1 78.4(3) 8_455 12
Si2 Na Si1 151.1(3) 5 12
Si2 Na Si1 116.51(12) . 12
O1 Na Si1 92.0(2) 5 8_455
O1 Na Si1 137.6(3) . 8_455
O2 Na Si1 78.4(3) 12 8_455
O2 Na Si1 25.1(2) 8_455 8_455
Si2 Na Si1 116.50(12) 5 8_455
Si2 Na Si1 151.1(3) . 8_455
Si1 Na Si1 54.88(13) 12 8_455
O1 Na V 119.5(3) 5 7
O1 Na V 34.2(2) . 7
O2 Na V 33.9(2) 12 7
O2 Na V 119.4(3) 8_455 7
Si2 Na V 106.23(18) 5 7
Si2 Na V 58.25(9) . 7
Si1 Na V 58.29(9) 12 7
Si1 Na V 105.78(18) 8_455 7
O1 Na V 34.2(2) 5 8_455
O1 Na V 119.5(4) . 8_455
O2 Na V 119.4(3) 12 8_455
O2 Na V 33.9(2) 8_455 8_455
Si2 Na V 58.25(9) 5 8_455
Si2 Na V 106.23(18) . 8_455
Si1 Na V 105.78(18) 12 8_455
Si1 Na V 58.29(9) 8_455 8_455
V Na V 119.9(2) 7 8_455
O1 Na Cs4 155.4(4) 5 8
O1 Na Cs4 78.6(5) . 8
O2 Na Cs4 61.3(4) 12 8
O2 Na Cs4 128.9(5) 8_455 8
Si2 Na Cs4 135.5(3) 5 8
Si2 Na Cs4 92.2(4) . 8
Si1 Na Cs4 66.9(3) 12 8
Si1 Na Cs4 106.1(3) 8_455 8
V Na Cs4 72.0(4) 7 8
V Na Cs4 161.4(5) 8_455 8
O1 Na Cs4 78.6(5) 5 7_455
O1 Na Cs4 155.4(4) . 7_455
O2 Na Cs4 128.9(5) 12 7_455
O2 Na Cs4 61.3(4) 8_455 7_455
Si2 Na Cs4 92.2(4) 5 7_455
Si2 Na Cs4 135.5(3) . 7_455
Si1 Na Cs4 106.1(3) 12 7_455
Si1 Na Cs4 66.9(3) 8_455 7_455
V Na Cs4 161.4(5) 7 7_455
V Na Cs4 72.0(4) 8_455 7_455
Cs4 Na Cs4 93.1(9) 8 7_455
O3 V O2 104.5(5) . 6
O3 V O2 104.5(5) . .
O2 V O2 88.7(5) 6 .
O3 V O1 107.8(5) . 13_444
O2 V O1 82.0(3) 6 13_444
O2 V O1 147.6(4) . 13_444
O3 V O1 107.8(5) . 18_444
O2 V O1 147.6(4) 6 18_444
O2 V O1 82.0(3) . 18_444
O1 V O1 89.4(5) 13_444 18_444
O3 V Na 119.91(13) . 13_444
O2 V Na 42.1(3) 6 13_444
O2 V Na 118.0(3) . 13_444
O1 V Na 41.3(3) 13_444 13_444
O1 V Na 117.9(3) 18_444 13_444
O3 V Na 119.91(13) . 15_444
O2 V Na 118.0(3) 6 15_444
O2 V Na 42.1(3) . 15_444
O1 V Na 117.9(3) 13_444 15_444
O1 V Na 41.3(3) 18_444 15_444
Na V Na 120.1(2) 13_444 15_444
O3 V Cs3 49.6(6) . 2
O2 V Cs3 85.8(12) 6 2
O2 V Cs3 150.5(4) . 2
O1 V Cs3 59.9(4) 13_444 2
O1 V Cs3 116.6(11) 18_444 2
Na V Cs3 75.2(9) 13_444 2
Na V Cs3 156.1(11) 15_444 2
O3 V Cs3 49.6(6) . 3
O2 V Cs3 150.5(4) 6 3
O2 V Cs3 85.8(11) . 3
O1 V Cs3 116.6(10) 13_444 3
O1 V Cs3 59.9(4) 18_444 3
Na V Cs3 156.1(11) 13_444 3
Na V Cs3 75.2(9) 15_444 3
Cs3 V Cs3 85(2) 2 3
O3 V Cs2 45.6(5) . 2
O2 V Cs2 94.5(6) 6 2
O2 V Cs2 149.8(4) . 2
O1 V Cs2 62.3(4) 13_444 2
O1 V Cs2 109.0(5) 18_444 2
Na V Cs2 82.5(5) 13_444 2
Na V Cs2 147.5(5) 15_444 2
Cs3 V Cs2 8.8(7) 2 2
Cs3 V Cs2 76.7(15) 3 2
O3 V Cs2 45.6(5) . 3
O2 V Cs2 149.8(4) 6 3
O2 V Cs2 94.5(6) . 3
O1 V Cs2 109.0(5) 13_444 3
O1 V Cs2 62.3(4) 18_444 3
Na V Cs2 147.5(5) 13_444 3
Na V Cs2 82.5(5) 15_444 3
Cs3 V Cs2 76.7(15) 2 3
Cs3 V Cs2 8.8(7) 3 3
Cs2 V Cs2 68.3(11) 2 3
O2 Si1 O8 112.8(5) . .
O2 Si1 O6 113.0(5) . .
O8 Si1 O6 105.5(5) . .
O2 Si1 O4 114.9(4) . .
O8 Si1 O4 102.9(4) . .
O6 Si1 O4 106.9(5) . .
O2 Si1 Na 39.3(4) . 15_444
O8 Si1 Na 74.2(4) . 15_444
O6 Si1 Na 133.5(4) . 15_444
O4 Si1 Na 118.6(3) . 15_444
O2 Si1 Cs3 144.0(12) . 8_445
O8 Si1 Cs3 50.9(3) . 8_445
O6 Si1 Cs3 102.9(12) . 8_445
O4 Si1 Cs3 54.5(5) . 8_445
Na Si1 Cs3 110.5(9) 15_444 8_445
O2 Si1 Cs2 134.9(6) . 8_445
O8 Si1 Cs2 51.5(4) . 8_445
O6 Si1 Cs2 112.1(6) . 8_445
O4 Si1 Cs2 51.6(3) . 8_445
Na Si1 Cs2 103.5(4) 15_444 8_445
Cs3 Si1 Cs2 9.4(7) 8_445 8_445
O2 Si1 Cs4 59.7(4) . 3
O8 Si1 Cs4 109.1(6) . 3
O6 Si1 Cs4 144.5(6) . 3
O4 Si1 Cs4 57.8(3) . 3
Na Si1 Cs4 65.6(3) 15_444 3
Cs3 Si1 Cs4 92.9(11) 8_445 3
Cs2 Si1 Cs4 84.3(6) 8_445 3
O1 Si2 O4 110.7(4) . 4
O1 Si2 O7 112.9(4) . 2
O4 Si2 O7 106.9(5) 4 2
O1 Si2 O5 112.7(6) . 3
O4 Si2 O5 108.5(5) 4 3
O7 Si2 O5 104.8(6) 2 3
O1 Si2 Na 38.2(4) . .
O4 Si2 Na 108.3(3) 4 .
O7 Si2 Na 141.4(4) 2 .
O5 Si2 Na 78.5(5) 3 .
O1 Si2 Cs4 139.0(5) . .
O4 Si2 Cs4 63.0(4) 4 .
O7 Si2 Cs4 45.4(4) 2 .
O5 Si2 Cs4 107.3(7) 3 .
Na Si2 Cs4 170.5(4) . .
O1 Si2 Cs2 67.4(5) . 8
O4 Si2 Cs2 47.8(3) 4 8
O7 Si2 Cs2 106.7(7) 2 8
O5 Si2 Cs2 145.2(7) 3 8
Na Si2 Cs2 86.0(5) . 8
Cs4 Si2 Cs2 85.2(7) . 8
O1 Si2 Cs3 62.3(8) . 8
O4 Si2 Cs3 49.8(5) 4 8
O7 Si2 Cs3 115.4(11) 2 8
O5 Si2 Cs3 138.1(10) 3 8
Na Si2 Cs3 77.4(11) . 8
Cs4 Si2 Cs3 93.5(12) . 8
Cs2 Si2 Cs3 9.1(7) 8 8
O1 Si2 Cs1 138.0(3) . .
O4 Si2 Cs1 111.3(3) 4 .
O7 Si2 Cs1 53.8(4) 2 .
O5 Si2 Cs1 52.0(5) 3 .
Na Si2 Cs1 123.69(11) . .
Cs4 Si2 Cs1 65.0(5) . .
Cs2 Si2 Cs1 150.1(4) 8 .
Cs3 Si2 Cs1 157.8(10) 8 .
Si2 O1 V 135.3(5) . 7
Si2 O1 Na 117.1(5) . .
V O1 Na 104.5(4) 7 .
Si2 O1 Cs3 95.0(9) . 8
V O1 Cs3 91.8(4) 7 8
Na O1 Cs3 101.5(13) . 8
Si2 O1 Cs2 89.8(5) . 8
V O1 Cs2 89.7(5) 7 8
Na O1 Cs2 111.3(7) . 8
Cs3 O1 Cs2 9.9(8) 8 8
Si1 O2 V 137.0(5) . .
Si1 O2 Na 115.6(5) . 15_444
V O2 Na 104.1(4) . 15_444
Si1 O2 Cs4 98.4(5) . 3
V O2 Cs4 101.6(6) . 3
Na O2 Cs4 84.2(5) 15_444 3
V O3 Cs1 152.9(8) . .
V O3 Cs2 114.4(7) . 2
Cs1 O3 Cs2 83.7(4) . 2
V O3 Cs2 114.4(7) . 3
Cs1 O3 Cs2 83.7(4) . 3
Cs2 O3 Cs2 91.4(14) 2 3
V O3 Cs3 109.4(7) . 2
Cs1 O3 Cs3 84.4(3) . 2
Cs2 O3 Cs3 11.0(8) 2 2
Cs2 O3 Cs3 102(2) 3 2
V O3 Cs3 109.4(7) . 3
Cs1 O3 Cs3 84.4(3) . 3
Cs2 O3 Cs3 102(2) 2 3
Cs2 O3 Cs3 11.0(8) 3 3
Cs3 O3 Cs3 113(3) 2 3
Si2 O4 Si1 137.0(4) 4 .
Si2 O4 Cs2 110.4(4) 4 8_445
Si1 O4 Cs2 104.6(5) . 8_445
Si2 O4 Cs3 108.1(6) 4 8_445
Si1 O4 Cs3 101.3(5) . 8_445
Cs2 O4 Cs3 11.4(8) 8_445 8_445
Si2 O4 Cs4 93.5(5) 4 3
Si1 O4 Cs4 99.5(4) . 3
Cs2 O4 Cs4 106.9(9) 8_445 3
Cs3 O4 Cs4 118.3(15) 8_445 3
Si2 O5 Si2 147.0(10) 2 4
Si2 O5 Cs1 105.6(5) 2 .
Si2 O5 Cs1 105.6(5) 4 .
Si1 O6 Si1 124.9(7) . 6
Si2 O7 Si2 128.4(6) 3 4
Si2 O7 Cs4 112.9(4) 3 3
Si2 O7 Cs4 112.9(4) 4 3
Si2 O7 Cs1 103.6(4) 3 .
Si2 O7 Cs1 103.6(4) 4 .
Cs4 O7 Cs1 84.0(6) 3 .
Si1 O8 Si1 148.0(7) 4_445 .
Si1 O8 Cs3 105.9(3) 4_445 8_445
Si1 O8 Cs3 105.9(3) . 8_445
Si1 O8 Cs2 105.3(4) 4_445 8_445
Si1 O8 Cs2 105.3(4) . 8_445
Cs3 O8 Cs2 11.6(9) 8_445 8_445
Cs4 OW3 Cs4 117.3(3) 13_444 15_554
Cs4 OW3 Cs4 117.3(3) 13_444 14_544
Cs4 OW3 Cs4 117.3(3) 15_554 14_544
Cs2 OW4 Cs3 12.3(14) . .
Cs2 OW4 Cs1 117(3) . .
Cs3 OW4 Cs1 104(3) . .
Cs2 OW4 Cs2 136.3(11) . 3
Cs3 OW4 Cs2 137.3(9) . 3
Cs1 OW4 Cs2 77.9(14) . 3
Cs2 OW4 Cs2 136.3(11) . 2
Cs3 OW4 Cs2 137.2(9) . 2
Cs1 OW4 Cs2 77.9(14) . 2
Cs2 OW4 Cs2 85.4(17) 3 2
Cs3 OW5 Cs4 154(4) . .
Cs3 OW5 Cs2 13.9(18) . .
Cs4 OW5 Cs2 168(3) . .

loop_
_geom_bond_atom_site_label_1
_geom_bond_atom_site_label_2
_geom_bond_distance
_geom_bond_site_symmetry_2
Cs1 O3 3.225(16) .
Cs1 O3 3.225(16) 3
Cs1 O3 3.225(16) 2
Cs1 O5 3.365(14) 3
Cs1 O5 3.365(14) .
Cs1 O5 3.365(14) 2
Cs1 O7 3.418(10) 2
Cs1 O7 3.418(10) .
Cs1 O7 3.418(10) 3
Cs1 OW4 3.44(7) 3
Cs1 OW4 3.44(7) 2
Cs1 OW4 3.44(7) .
Cs2 Cs3 0.65(5) .
Cs2 OW4 1.56(8) .
Cs2 OW5 1.83(5) .
Cs2 O4 3.214(14) 17_554
Cs2 O4 3.214(14) 15_544
Cs2 O8 3.22(2) 15_544
Cs2 Cs4 3.24(4) .
Cs2 O3 3.325(16) 3
Cs2 O3 3.325(16) 2
Cs2 OW4 3.51(7) 2
Cs2 OW4 3.51(7) 3
Cs2 O1 3.754(15) 15_554
Cs3 OW5 1.30(8) .
Cs3 OW4 2.08(10) .
Cs3 Cs4 2.66(8) .
Cs3 O8 3.19(2) 15_544
Cs3 O4 3.28(3) 17_554
Cs3 O4 3.28(3) 15_544
Cs3 O3 3.385(16) 3
Cs3 O3 3.385(16) 2
Cs3 O1 3.629(13) 15_554
Cs3 O1 3.629(13) 17_544
Cs3 Si1 3.95(2) 17_554
Cs4 OW5 1.42(5) .
Cs4 O7 3.12(2) 2
Cs4 OW3 3.54(3) 7
Cs4 O4 3.607(15) 4
Cs4 O4 3.607(15) 2
Cs4 O2 3.671(10) 4
Cs4 O2 3.671(10) 2
Cs4 Si2 4.040(18) .
Cs4 Si2 4.040(18) 6
Cs4 Na 4.163(11) 15_554
Na O1 2.336(10) 5
Na O1 2.336(10) .
Na O2 2.367(10) 12
Na O2 2.367(10) 8_455
Na Si2 3.365(6) 5
Na Si2 3.365(6) .
Na Si1 3.370(6) 12
Na Si1 3.370(6) 8_455
Na V 3.427(4) 7
Na V 3.427(4) 8_455
Na Cs4 4.163(11) 8
Na Cs4 4.163(11) 7_455
V O3 1.595(15) .
V O2 1.970(9) 6
V O2 1.970(9) .
V O1 1.990(8) 13_444
V O1 1.990(8) 18_444
V Na 3.427(4) 13_444
V Na 3.427(4) 15_444
V Cs3 4.194(8) 2
V Cs3 4.194(7) 3
V Cs2 4.239(8) 2
V Cs2 4.239(7) 3
Si1 O2 1.585(8) .
Si1 O8 1.615(4) .
Si1 O6 1.650(6) .
Si1 O4 1.651(7) .
Si1 Na 3.370(6) 15_444
Si1 Cs3 3.95(2) 8_445
Si1 Cs2 3.967(19) 8_445
Si1 Cs4 4.206(8) 3
Si2 O1 1.580(8) .
Si2 O4 1.612(7) 4
Si2 O7 1.624(5) 2
Si2 O5 1.633(5) 3
Si2 Cs2 4.068(9) 8
Si2 Cs3 4.083(14) 8
O1 V 1.990(8) 7
O1 Cs3 3.629(13) 8
O1 Cs2 3.754(15) 8
O2 Na 2.367(10) 15_444
O2 Cs4 3.671(10) 3
O3 Cs2 3.325(16) 2
O3 Cs2 3.325(16) 3
O3 Cs3 3.385(16) 2
O3 Cs3 3.385(16) 3
O4 Si2 1.612(7) 4
O4 Cs2 3.214(15) 8_445
O4 Cs3 3.28(3) 8_445
O4 Cs4 3.607(15) 3
O5 Si2 1.633(5) 2
O5 Si2 1.633(5) 4
O6 Si1 1.650(6) 6
O7 Si2 1.624(5) 3
O7 Si2 1.624(5) 4
O7 Cs4 3.12(2) 3
O8 Si1 1.615(4) 4_445
O8 Cs3 3.19(2) 8_445
O8 Cs2 3.22(2) 8_445
OW1 OW6 1.52(9) .
OW3 Cs4 3.54(3) 13_444
OW3 Cs4 3.54(3) 15_554
OW3 Cs4 3.54(3) 14_544
OW4 Cs2 3.51(7) 3
OW4 Cs2 3.51(7) 2
